data_7227597
loop_
_publ_author_name
'Ridenour, J. August'
'Carter, Korey P.'
'Butcher, Ray J.'
'Cahill, Christopher L.'

_publ_section_title
;
 RE-p-halobenzoic acid--terpyridine complexes, Part II: structural
 diversity, supramolecular assembly, and luminescence properties in a
 series of p-bromobenzoic acid rare-earth hybrid materials
;
_journal_issue 8
_journal_name_full CrystEngComm
_journal_page_first 1172
_journal_paper_doi 10.1039/C6CE02355J
_journal_volume 19
_journal_year 2017
_chemical_formula_sum 'C72 H46 Br6 Ce2 N6 O14'
_chemical_formula_weight 1978.79
_space_group_crystal_system orthorhombic
_space_group_IT_number 52
_space_group_name_Hall '-P 2a 2bc'
_space_group_name_H-M_alt 'P n n a'
_symmetry_cell_setting orthorhombic
_symmetry_Int_Tables_number 52
_symmetry_space_group_name_Hall '-P 2a 2bc'
_symmetry_space_group_name_H-M 'P n n a'
_atom_sites_solution_hydrogens geom
_audit_creation_method SHELXL-2014/7
_audit_update_record
;
2016-11-03 deposited with the CCDC.
2017-01-30 downloaded from the CCDC.
;
_cell_angle_alpha 90
_cell_angle_beta 90
_cell_angle_gamma 90
_cell_formula_units_Z 4
_cell_length_a 25.242(5)
_cell_length_b 29.691(6)
_cell_length_c 9.5673(18)
_cell_measurement_reflns_used 77517
_cell_measurement_temperature 293(2)
_cell_measurement_theta_max 45.935
_cell_measurement_theta_min 4.473
_cell_volume 7170(2)
_computing_cell_refinement 'SAINT, Bruker-AXS'
_computing_data_collection 'APEX, Bruker-AXS'
_computing_data_reduction 'SAINT, Bruker-AXS'
_computing_molecular_graphics 'WinGX (Farrugia, 2012)'
_computing_publication_material 'Crystal Maker (Palmer, 2009)'
_computing_structure_refinement 'SHELXL-2014/7 (Sheldrick, 2014)'
_computing_structure_solution 'Superflip (Chapuis, 2007)'
_diffrn_ambient_temperature 293(2)
_diffrn_measured_fraction_theta_full 1.000
_diffrn_measured_fraction_theta_max 0.998
_diffrn_measurement_device_type 'Bruker SMART APEXII'
_diffrn_measurement_method 'omega scans'
_diffrn_radiation_probe x-ray
_diffrn_radiation_type MoK\a
_diffrn_radiation_wavelength 0.71073
_diffrn_reflns_av_R_equivalents 0.0813
_diffrn_reflns_av_unetI/netI 0.0501
_diffrn_reflns_Laue_measured_fraction_full 1.000
_diffrn_reflns_Laue_measured_fraction_max 0.998
_diffrn_reflns_limit_h_max 34
_diffrn_reflns_limit_h_min -34
_diffrn_reflns_limit_k_max 38
_diffrn_reflns_limit_k_min -40
_diffrn_reflns_limit_l_max 12
_diffrn_reflns_limit_l_min -12
_diffrn_reflns_number 73434
_diffrn_reflns_point_group_measured_fraction_full 1.000
_diffrn_reflns_point_group_measured_fraction_max 0.998
_diffrn_reflns_theta_full 25.500
_diffrn_reflns_theta_max 28.823
_diffrn_reflns_theta_min 1.372
_diffrn_source 'fine-focus sealed tube'
_diffrn_source_type Siemens
_exptl_absorpt_coefficient_mu 4.665
_exptl_absorpt_correction_type multi-scan
_exptl_absorpt_process_details 'SADABS, G. Sheldrick (2015)'
_exptl_crystal_colour Yellow
_exptl_crystal_density_diffrn 1.833
_exptl_crystal_description Plate
_exptl_crystal_F_000 3832
_exptl_crystal_recrystallization_method Hydrothermal
_exptl_crystal_size_max 0.262
_exptl_crystal_size_mid 0.147
_exptl_crystal_size_min 0.120
_exptl_transmission_factor_max 0.7458
_exptl_transmission_factor_min 0.5721
_refine_diff_density_max 1.143
_refine_diff_density_min -0.802
_refine_diff_density_rms 0.106
_refine_ls_extinction_method none
_refine_ls_goodness_of_fit_ref 1.005
_refine_ls_hydrogen_treatment constr
_refine_ls_matrix_type full
_refine_ls_number_parameters 454
_refine_ls_number_reflns 9358
_refine_ls_number_restraints 0
_refine_ls_restrained_S_all 1.005
_refine_ls_R_factor_all 0.0968
_refine_ls_R_factor_gt 0.0416
_refine_ls_shift/su_max 0.001
_refine_ls_shift/su_mean 0.000
_refine_ls_structure_factor_coef Fsqd
_refine_ls_weighting_details 'w=1/[\s^2^(Fo^2^)+(0.0434P)^2^+7.7808P] where P=(Fo^2^+2Fc^2^)/3'
_refine_ls_weighting_scheme calc
_refine_ls_wR_factor_gt 0.0876
_refine_ls_wR_factor_ref 0.1052
_reflns_Friedel_coverage 0.000
_reflns_number_gt 5286
_reflns_number_total 9358
_reflns_threshold_expression 'I > 2\s(I)'
_cod_data_source_file c6ce02355j2.cif
_cod_data_source_block Complex_2Prime
_cod_depositor_comments 'Adding full bibliography for 7227579--7227602.cif.'
_cod_database_code 7227597
_shelx_space_group_comment
;
The symmetry employed for this shelxl refinement is uniquely defined
by the following loop, which should always be used as a source of
symmetry information in preference to the above space-group names.
They are only intended as comments.
;

loop_
_space_group_symop_operation_xyz
'x, y, z'
'-x+1/2, -y, z'
'-x+1/2, y+1/2, -z+1/2'
'x, -y+1/2, -z+1/2'
'-x, -y, -z'
'x-1/2, y, -z'
'x-1/2, -y-1/2, z-1/2'
'-x, y-1/2, z-1/2'

loop_
_atom_site_label
_atom_site_type_symbol
_atom_site_fract_x
_atom_site_fract_y
_atom_site_fract_z
_atom_site_U_iso_or_equiv
_atom_site_adp_type
_atom_site_occupancy
_atom_site_site_symmetry_order
_atom_site_calc_flag
_atom_site_refinement_flags_posn
_atom_site_refinement_flags_adp
_atom_site_refinement_flags_occupancy
C1 C 0.23315(19) 0.32819(17) -0.0180(5) 0.0454(12) Uani 1 1 d . . .
H1 H 0.2694 0.3230 -0.0256 0.054 Uiso 1 1 calc R U .
C2 C 0.2117(2) 0.36228(19) -0.0947(6) 0.0608(16) Uani 1 1 d . . .
H2 H 0.2328 0.3797 -0.1532 0.073 Uiso 1 1 calc R U .
C3 C 0.1584(2) 0.3704(2) -0.0839(7) 0.0691(18) Uani 1 1 d . . .
H3 H 0.1429 0.3940 -0.1329 0.083 Uiso 1 1 calc R U .
C4 C 0.1283(2) 0.3432(2) 0.0004(6) 0.0623(16) Uani 1 1 d . . .
H4 H 0.0921 0.3479 0.0081 0.075 Uiso 1 1 calc R U .
C5 C 0.15221(16) 0.30840(16) 0.0744(5) 0.0364(11) Uani 1 1 d . . .
C6 C 0.12180(16) 0.27755(14) 0.1639(4) 0.0316(10) Uani 1 1 d . . .
C7 C 0.06649(17) 0.27695(15) 0.1583(5) 0.0368(11) Uani 1 1 d . . .
H7 H 0.0482 0.2945 0.0938 0.044 Uiso 1 1 calc R U .
C8 C 0.0401(2) 0.2500 0.2500 0.0433(16) Uani 1 2 d S T P
H8 H 0.0033 0.2500 0.2500 0.052 Uiso 1 2 calc R U P
C9 C 0.26903(18) 0.19077(16) 0.0128(5) 0.0366(11) Uani 1 1 d . . .
C10 C 0.28588(17) 0.15035(15) -0.0731(5) 0.0365(11) Uani 1 1 d . . .
C11 C 0.32703(18) 0.15309(17) -0.1693(5) 0.0441(12) Uani 1 1 d . . .
H11 H 0.3440 0.1805 -0.1835 0.053 Uiso 1 1 calc R U .
C12 C 0.3430(2) 0.11588(19) -0.2436(6) 0.0507(13) Uani 1 1 d . . .
H12 H 0.3700 0.1179 -0.3096 0.061 Uiso 1 1 calc R U .
C13 C 0.3181(2) 0.07549(17) -0.2180(5) 0.0484(13) Uani 1 1 d . . .
C14 C 0.2776(2) 0.07182(16) -0.1236(5) 0.0475(13) Uani 1 1 d . . .
H14 H 0.2612 0.0442 -0.1085 0.057 Uiso 1 1 calc R U .
C15 C 0.26134(19) 0.10961(16) -0.0511(5) 0.0422(12) Uani 1 1 d . . .
H15 H 0.2337 0.1075 0.0129 0.051 Uiso 1 1 calc R U .
C16 C 0.35757(15) 0.16901(14) 0.2494(5) 0.0310(8) Uani 1 1 d . . .
C17 C 0.35216(15) 0.11901(15) 0.2305(5) 0.0343(11) Uani 1 1 d . . .
C18 C 0.38567(19) 0.09645(16) 0.1396(5) 0.0428(12) Uani 1 1 d . . .
H18 H 0.4116 0.1124 0.0915 0.051 Uiso 1 1 calc R U .
C19 C 0.3810(2) 0.05065(18) 0.1196(6) 0.0577(15) Uani 1 1 d . . .
H19 H 0.4032 0.0356 0.0576 0.069 Uiso 1 1 calc R U .
C20 C 0.3425(2) 0.02751(18) 0.1940(7) 0.0622(16) Uani 1 1 d . . .
C21 C 0.3090(2) 0.04934(18) 0.2853(7) 0.0633(17) Uani 1 1 d . . .
H21 H 0.2836 0.0334 0.3354 0.076 Uiso 1 1 calc R U .
C22 C 0.31385(19) 0.09525(16) 0.3011(6) 0.0510(13) Uani 1 1 d . . .
H22 H 0.2908 0.1104 0.3605 0.061 Uiso 1 1 calc R U .
C23 C 0.47206(18) 0.34654(16) 0.0536(5) 0.0384(11) Uani 1 1 d . . .
C24 C 0.48419(17) 0.39321(15) 0.1087(5) 0.0362(10) Uani 1 1 d . . .
C25 C 0.5200(2) 0.39903(16) 0.2160(5) 0.0469(13) Uani 1 1 d . . .
H25 H 0.5386 0.3742 0.2493 0.056 Uiso 1 1 calc R U .
C26 C 0.5291(2) 0.44085(17) 0.2755(6) 0.0532(14) Uani 1 1 d . . .
H26 H 0.5537 0.4446 0.3468 0.064 Uiso 1 1 calc R U .
C27 C 0.5001(2) 0.47663(17) 0.2250(6) 0.0516(14) Uani 1 1 d . . .
C28 C 0.4646(2) 0.47240(17) 0.1187(6) 0.0524(14) Uani 1 1 d . . .
H28 H 0.4459 0.4973 0.0861 0.063 Uiso 1 1 calc R U .
C29 C 0.45691(19) 0.43019(16) 0.0605(6) 0.0485(13) Uani 1 1 d . . .
H29 H 0.4329 0.4268 -0.0124 0.058 Uiso 1 1 calc R U .
C30 C 0.48348(19) 0.17689(15) -0.0321(5) 0.0382(11) Uani 1 1 d . . .
H30 H 0.4472 0.1820 -0.0368 0.046 Uiso 1 1 calc R U .
C31 C 0.5050(2) 0.14547(16) -0.1211(5) 0.0491(13) Uani 1 1 d . . .
H31 H 0.4840 0.1300 -0.1849 0.059 Uiso 1 1 calc R U .
C32 C 0.5589(2) 0.13759(17) -0.1127(6) 0.0593(15) Uani 1 1 d . . .
H32 H 0.5745 0.1157 -0.1687 0.071 Uiso 1 1 calc R U .
C33 C 0.5894(2) 0.16228(16) -0.0209(6) 0.0487(13) Uani 1 1 d . . .
H33 H 0.6258 0.1579 -0.0166 0.058 Uiso 1 1 calc R U .
C34 C 0.56470(17) 0.19416(14) 0.0662(5) 0.0352(11) Uani 1 1 d . . .
C35 C 0.59535(17) 0.22306(16) 0.1629(5) 0.0376(11) Uani 1 1 d . . .
C36 C 0.65016(17) 0.22264(19) 0.1602(5) 0.0492(14) Uani 1 1 d . . .
H36 H 0.6680 0.2040 0.0980 0.059 Uiso 1 1 calc R U .
C37 C 0.6781(3) 0.2500 0.2500 0.0526(19) Uani 1 2 d S T P
H37 H 0.7150 0.2500 0.2500 0.063 Uiso 1 2 calc R U P
N1 N 0.20488(14) 0.30177(12) 0.0676(4) 0.0360(9) Uani 1 1 d . . .
N2 N 0.14894(17) 0.2500 0.2500 0.0301(10) Uani 1 2 d S T P
N3 N 0.51166(14) 0.20062(12) 0.0611(4) 0.0349(9) Uani 1 1 d . . .
N4 N 0.56776(16) 0.2500 0.2500 0.0298(11) Uani 1 2 d S T P
O1 O 0.22852(12) 0.18671(10) 0.0902(3) 0.0407(8) Uani 1 1 d . . .
O2 O 0.29645(12) 0.22617(10) 0.0112(3) 0.0433(8) Uani 1 1 d . . .
O3 O 0.31977(12) 0.19062(10) 0.3039(3) 0.0407(8) Uani 1 1 d . . .
O4 O 0.40020(12) 0.18670(10) 0.2091(3) 0.0391(8) Uani 1 1 d . . .
O5 O 0.49573(11) 0.31398(10) 0.1134(3) 0.0371(7) Uani 1 1 d . . .
O6 O 0.44027(15) 0.34289(11) -0.0451(4) 0.0558(10) Uani 1 1 d . . .
OW1 O 0.40859(12) 0.25820(10) 0.0145(3) 0.0409(8) Uani 1 1 d . . .
Br1 Br 0.33940(3) 0.02280(2) -0.31662(9) 0.0848(2) Uani 1 1 d . . .
Br2 Br 0.33672(3) -0.03577(2) 0.17080(14) 0.1262(4) Uani 1 1 d . . .
Br3 Br 0.50848(3) 0.53391(2) 0.31234(8) 0.0813(2) Uani 1 1 d . . .
Ce2 Ce 0.25646(2) 0.2500 0.2500 0.02831(9) Uani 1 2 d S T P
Ce1 Ce 0.46040(2) 0.2500 0.2500 0.02606(9) Uani 1 2 d S T P

loop_
_atom_site_aniso_label
_atom_site_aniso_U_11
_atom_site_aniso_U_22
_atom_site_aniso_U_33
_atom_site_aniso_U_23
_atom_site_aniso_U_13
_atom_site_aniso_U_12
C1 0.032(3) 0.058(3) 0.046(3) 0.005(3) -0.002(2) -0.008(2)
C2 0.049(3) 0.075(4) 0.058(4) 0.029(3) 0.000(3) -0.014(3)
C3 0.061(4) 0.067(4) 0.080(5) 0.035(4) -0.004(3) 0.006(3)
C4 0.040(3) 0.074(4) 0.073(4) 0.030(3) 0.001(3) 0.011(3)
C5 0.028(2) 0.043(3) 0.039(3) 0.001(2) -0.0052(19) 0.000(2)
C6 0.027(2) 0.036(3) 0.032(3) -0.002(2) -0.0016(19) 0.0028(19)
C7 0.032(3) 0.041(3) 0.037(3) -0.001(2) -0.004(2) 0.005(2)
C8 0.019(3) 0.056(4) 0.056(4) -0.012(4) 0.000 0.000
C9 0.034(3) 0.043(3) 0.033(3) -0.003(2) -0.009(2) 0.003(2)
C10 0.033(2) 0.043(3) 0.033(3) -0.005(2) -0.003(2) 0.004(2)
C11 0.042(3) 0.048(3) 0.042(3) -0.005(2) 0.001(2) -0.002(2)
C12 0.045(3) 0.057(3) 0.051(3) -0.005(3) 0.011(3) 0.001(2)
C13 0.050(3) 0.044(3) 0.051(4) -0.007(2) 0.003(2) 0.011(2)
C14 0.056(3) 0.035(3) 0.051(3) 0.003(2) -0.002(3) -0.006(2)
C15 0.044(3) 0.042(3) 0.040(3) 0.002(2) 0.004(2) -0.001(2)
C16 0.0260(18) 0.032(2) 0.035(2) 0.003(2) -0.006(2) -0.0018(18)
C17 0.022(2) 0.033(2) 0.047(3) 0.001(2) -0.005(2) -0.0011(17)
C18 0.042(3) 0.037(3) 0.049(3) -0.005(2) -0.002(2) -0.002(2)
C19 0.051(3) 0.047(3) 0.075(4) -0.014(3) -0.007(3) 0.007(3)
C20 0.056(3) 0.035(3) 0.096(5) -0.004(3) -0.014(3) -0.005(3)
C21 0.054(3) 0.040(3) 0.096(5) 0.003(3) 0.005(3) -0.014(3)
C22 0.041(3) 0.037(3) 0.075(4) -0.001(3) 0.014(3) -0.005(2)
C23 0.036(3) 0.036(3) 0.042(3) 0.004(2) 0.007(2) -0.001(2)
C24 0.031(2) 0.033(2) 0.044(3) 0.005(2) 0.004(2) 0.000(2)
C25 0.050(3) 0.032(3) 0.059(4) 0.005(2) -0.001(2) 0.006(2)
C26 0.055(3) 0.043(3) 0.061(4) -0.005(3) -0.009(3) -0.007(3)
C27 0.059(3) 0.036(3) 0.060(4) -0.006(2) 0.016(3) -0.001(2)
C28 0.056(3) 0.036(3) 0.065(4) 0.006(3) 0.003(3) 0.009(2)
C29 0.050(3) 0.044(3) 0.051(3) 0.007(3) -0.004(2) -0.003(2)
C30 0.038(3) 0.037(3) 0.041(3) -0.003(2) 0.005(2) 0.001(2)
C31 0.061(3) 0.037(3) 0.049(3) -0.008(2) 0.007(3) -0.004(3)
C32 0.070(4) 0.037(3) 0.071(4) -0.008(3) 0.026(3) 0.011(3)
C33 0.045(3) 0.040(3) 0.061(4) 0.000(3) 0.015(3) 0.014(2)
C34 0.035(3) 0.031(2) 0.040(3) 0.008(2) 0.010(2) 0.0070(19)
C35 0.028(2) 0.045(3) 0.040(3) 0.010(2) 0.009(2) 0.004(2)
C36 0.028(3) 0.070(4) 0.049(3) 0.004(3) 0.007(2) 0.007(2)
C37 0.024(3) 0.087(6) 0.047(4) 0.015(5) 0.000 0.000
N1 0.033(2) 0.042(2) 0.033(2) 0.0042(18) -0.0014(17) -0.0020(18)
N2 0.022(2) 0.032(3) 0.036(3) -0.003(3) 0.000 0.000
N3 0.0300(19) 0.035(2) 0.040(2) -0.0004(17) 0.0039(17) 0.0011(17)
N4 0.016(2) 0.037(3) 0.036(3) 0.010(3) 0.000 0.000
O1 0.0275(16) 0.049(2) 0.046(2) -0.0117(16) 0.0020(15) -0.0030(15)
O2 0.0406(18) 0.0409(19) 0.048(2) -0.0055(16) 0.0033(16) -0.0059(16)
O3 0.0297(16) 0.0381(18) 0.054(2) -0.0014(16) 0.0011(15) 0.0065(14)
O4 0.0322(16) 0.0368(18) 0.048(2) -0.0042(14) 0.0018(14) -0.0098(14)
O5 0.0318(16) 0.0312(17) 0.048(2) 0.0022(15) 0.0068(14) 0.0036(14)
O6 0.074(3) 0.038(2) 0.056(2) 0.0044(17) -0.023(2) -0.0052(18)
OW1 0.0366(16) 0.043(2) 0.0426(19) -0.0063(15) -0.0053(14) 0.0027(14)
Br1 0.0940(5) 0.0595(4) 0.1007(6) -0.0277(4) 0.0234(4) 0.0093(4)
Br2 0.0903(6) 0.0379(4) 0.2505(13) -0.0283(5) -0.0006(7) -0.0100(4)
Br3 0.1042(5) 0.0431(3) 0.0967(5) -0.0197(3) 0.0019(4) -0.0037(3)
Ce2 0.01905(15) 0.03211(18) 0.03376(19) -0.00191(18) 0.000 0.000
Ce1 0.02012(15) 0.02406(16) 0.03400(18) -0.00161(16) 0.000 0.000

loop_
_atom_type_symbol
_atom_type_description
_atom_type_scat_dispersion_real
_atom_type_scat_dispersion_imag
_atom_type_scat_source
C C 0.0033 0.0016 'International Tables Vol C Tables 4.2.6.8 and 6.1.1.4'
H H 0.0000 0.0000 'International Tables Vol C Tables 4.2.6.8 and 6.1.1.4'
N N 0.0061 0.0033 'International Tables Vol C Tables 4.2.6.8 and 6.1.1.4'
O O 0.0106 0.0060 'International Tables Vol C Tables 4.2.6.8 and 6.1.1.4'
Br Br -0.2901 2.4595 'International Tables Vol C Tables 4.2.6.8 and 6.1.1.4'
Ce Ce -0.2486 2.6331 'International Tables Vol C Tables 4.2.6.8 and 6.1.1.4'

loop_
_geom_angle_atom_site_label_1
_geom_angle_atom_site_label_2
_geom_angle_atom_site_label_3
_geom_angle
_geom_angle_site_symmetry_1
_geom_angle_site_symmetry_3
N1 C1 C2 123.6(5) . .
N1 C1 H1 118.2 . .
C2 C1 H1 118.2 . .
C1 C2 C3 118.7(5) . .
C1 C2 H2 120.7 . .
C3 C2 H2 120.7 . .
C4 C3 C2 118.9(5) . .
C4 C3 H3 120.5 . .
C2 C3 H3 120.5 . .
C3 C4 C5 119.9(5) . .
C3 C4 H4 120.1 . .
C5 C4 H4 120.1 . .
N1 C5 C4 120.9(4) . .
N1 C5 C6 116.9(4) . .
C4 C5 C6 122.2(4) . .
N2 C6 C7 121.5(4) . .
N2 C6 C5 117.9(4) . .
C7 C6 C5 120.5(4) . .
C8 C7 C6 118.1(4) . .
C8 C7 H7 120.9 . .
C6 C7 H7 120.9 . .
C7 C8 C7 121.5(6) 4 .
C7 C8 H8 119.3 4 .
C7 C8 H8 119.3 . .
O2 C9 O1 122.0(4) . .
O2 C9 C10 120.0(4) . .
O1 C9 C10 117.9(4) . .
O2 C9 Ce2 64.0(2) . .
O1 C9 Ce2 60.7(2) . .
C10 C9 Ce2 159.9(3) . .
C15 C10 C11 119.3(4) . .
C15 C10 C9 119.2(4) . .
C11 C10 C9 121.5(4) . .
C12 C11 C10 121.0(5) . .
C12 C11 H11 119.5 . .
C10 C11 H11 119.5 . .
C11 C12 C13 118.3(5) . .
C11 C12 H12 120.9 . .
C13 C12 H12 120.9 . .
C14 C13 C12 121.9(5) . .
C14 C13 Br1 118.2(4) . .
C12 C13 Br1 119.9(4) . .
C13 C14 C15 119.2(5) . .
C13 C14 H14 120.4 . .
C15 C14 H14 120.4 . .
C10 C15 C14 120.3(4) . .
C10 C15 H15 119.9 . .
C14 C15 H15 119.9 . .
O4 C16 O3 124.1(4) . .
O4 C16 C17 117.0(4) . .
O3 C16 C17 118.9(4) . .
C22 C17 C18 119.3(4) . .
C22 C17 C16 120.8(4) . .
C18 C17 C16 119.8(4) . .
C19 C18 C17 120.8(5) . .
C19 C18 H18 119.6 . .
C17 C18 H18 119.6 . .
C18 C19 C20 118.5(5) . .
C18 C19 H19 120.7 . .
C20 C19 H19 120.7 . .
C21 C20 C19 121.5(5) . .
C21 C20 Br2 119.6(5) . .
C19 C20 Br2 118.9(5) . .
C22 C21 C20 118.7(5) . .
C22 C21 H21 120.6 . .
C20 C21 H21 120.6 . .
C17 C22 C21 121.1(5) . .
C17 C22 H22 119.4 . .
C21 C22 H22 119.4 . .
O6 C23 O5 125.3(4) . .
O6 C23 C24 118.3(4) . .
O5 C23 C24 116.3(4) . .
C29 C24 C25 118.6(4) . .
C29 C24 C23 120.8(4) . .
C25 C24 C23 120.4(4) . .
C24 C25 C26 121.7(5) . .
C24 C25 H25 119.1 . .
C26 C25 H25 119.1 . .
C27 C26 C25 117.4(5) . .
C27 C26 H26 121.3 . .
C25 C26 H26 121.3 . .
C28 C27 C26 122.7(5) . .
C28 C27 Br3 118.8(4) . .
C26 C27 Br3 118.4(4) . .
C27 C28 C29 118.4(5) . .
C27 C28 H28 120.8 . .
C29 C28 H28 120.8 . .
C24 C29 C28 121.2(5) . .
C24 C29 H29 119.4 . .
C28 C29 H29 119.4 . .
N3 C30 C31 124.0(5) . .
N3 C30 H30 118.0 . .
C31 C30 H30 118.0 . .
C30 C31 C32 117.9(5) . .
C30 C31 H31 121.1 . .
C32 C31 H31 121.1 . .
C33 C32 C31 119.8(5) . .
C33 C32 H32 120.1 . .
C31 C32 H32 120.1 . .
C32 C33 C34 119.2(5) . .
C32 C33 H33 120.4 . .
C34 C33 H33 120.4 . .
N3 C34 C33 120.8(4) . .
N3 C34 C35 117.2(4) . .
C33 C34 C35 121.9(4) . .
N4 C35 C36 122.2(5) . .
N4 C35 C34 117.4(4) . .
C36 C35 C34 120.4(4) . .
C37 C36 C35 119.7(5) . .
C37 C36 H36 120.1 . .
C35 C36 H36 120.1 . .
C36 C37 C36 118.3(6) . 4
C36 C37 H37 120.9 . .
C36 C37 H37 120.9 4 .
C1 N1 C5 118.0(4) . .
C1 N1 Ce2 118.6(3) . .
C5 N1 Ce2 122.4(3) . .
C6 N2 C6 118.9(5) . 4
C6 N2 Ce2 120.5(2) . .
C6 N2 Ce2 120.5(2) 4 .
C30 N3 C34 118.3(4) . .
C30 N3 Ce1 118.9(3) . .
C34 N3 Ce1 122.3(3) . .
C35 N4 C35 117.8(5) . 4
C35 N4 Ce1 121.1(3) . .
C35 N4 Ce1 121.1(3) 4 .
C9 O1 Ce2 93.3(3) . .
C9 O2 Ce2 90.2(3) . .
C16 O3 Ce2 140.9(3) . .
C16 O4 Ce1 143.4(3) . .
C23 O5 Ce1 130.7(3) . .
O3 Ce2 O3 97.96(14) 4 .
O3 Ce2 O1 76.86(10) 4 4
O3 Ce2 O1 126.46(10) . 4
O3 Ce2 O1 126.46(10) 4 .
O3 Ce2 O1 76.86(10) . .
O1 Ce2 O1 147.54(14) 4 .
O3 Ce2 O2 75.85(10) 4 .
O3 Ce2 O2 74.57(11) . .
O1 Ce2 O2 147.67(10) 4 .
O1 Ce2 O2 51.13(10) . .
O3 Ce2 O2 74.57(11) 4 4
O3 Ce2 O2 75.85(10) . 4
O1 Ce2 O2 51.13(10) 4 4
O1 Ce2 O2 147.67(10) . 4
O2 Ce2 O2 134.23(14) . 4
O3 Ce2 N1 76.36(11) 4 .
O3 Ce2 N1 151.28(11) . .
O1 Ce2 N1 80.26(11) 4 .
O1 Ce2 N1 84.04(11) . .
O2 Ce2 N1 76.75(10) . .
O2 Ce2 N1 127.52(10) 4 .
O3 Ce2 N1 151.28(11) 4 4
O3 Ce2 N1 76.36(11) . 4
O1 Ce2 N1 84.04(11) 4 4
O1 Ce2 N1 80.25(11) . 4
O2 Ce2 N1 127.52(10) . 4
O2 Ce2 N1 76.75(10) 4 4
N1 Ce2 N1 121.52(15) . 4
O3 Ce2 N2 131.02(7) 4 .
O3 Ce2 N2 131.02(7) . .
O1 Ce2 N2 73.77(7) 4 .
O1 Ce2 N2 73.77(7) . .
O2 Ce2 N2 112.88(7) . .
O2 Ce2 N2 112.88(7) 4 .
N1 Ce2 N2 60.76(8) . .
N1 Ce2 N2 60.76(8) 4 .
O3 Ce2 C9 101.67(12) 4 .
O3 Ce2 C9 69.73(12) . .
O1 Ce2 C9 163.79(12) 4 .
O1 Ce2 C9 26.00(11) . .
O2 Ce2 C9 25.84(11) . .
O2 Ce2 C9 144.55(11) 4 .
N1 Ce2 C9 83.71(12) . .
N1 Ce2 C9 102.53(13) 4 .
N2 Ce2 C9 96.31(9) . .
O3 Ce2 C9 69.73(12) 4 4
O3 Ce2 C9 101.67(12) . 4
O1 Ce2 C9 25.99(11) 4 4
O1 Ce2 C9 163.79(12) . 4
O2 Ce2 C9 144.55(11) . 4
O2 Ce2 C9 25.84(11) 4 4
N1 Ce2 C9 102.53(13) . 4
N1 Ce2 C9 83.71(12) 4 4
N2 Ce2 C9 96.31(9) . 4
C9 Ce2 C9 167.39(18) . 4
O4 Ce1 O4 103.27(14) 4 .
O4 Ce1 O5 73.65(10) 4 .
O4 Ce1 O5 136.83(10) . .
O4 Ce1 O5 136.83(10) 4 4
O4 Ce1 O5 73.65(10) . 4
O5 Ce1 O5 137.70(13) . 4
O4 Ce1 OW1 75.87(10) 4 .
O4 Ce1 OW1 67.89(10) . .
O5 Ce1 OW1 69.74(10) . .
O5 Ce1 OW1 134.99(9) 4 .
O4 Ce1 OW1 67.89(10) 4 4
O4 Ce1 OW1 75.87(10) . 4
O5 Ce1 OW1 134.99(9) . 4
O5 Ce1 OW1 69.74(10) 4 4
OW1 Ce1 OW1 120.01(13) . 4
O4 Ce1 N3 76.73(10) 4 4
O4 Ce1 N3 146.38(11) . 4
O5 Ce1 N3 76.13(11) . 4
O5 Ce1 N3 83.63(10) 4 4
OW1 Ce1 N3 140.91(10) . 4
OW1 Ce1 N3 73.12(10) 4 4
O4 Ce1 N3 146.38(11) 4 .
O4 Ce1 N3 76.73(10) . .
O5 Ce1 N3 83.63(10) . .
O5 Ce1 N3 76.13(11) 4 .
OW1 Ce1 N3 73.12(10) . .
OW1 Ce1 N3 140.91(10) 4 .
N3 Ce1 N3 121.86(15) 4 .
O4 Ce1 N4 128.36(7) 4 .
O4 Ce1 N4 128.36(7) . .
O5 Ce1 N4 68.85(7) . .
O5 Ce1 N4 68.85(7) 4 .
OW1 Ce1 N4 119.99(7) . .
OW1 Ce1 N4 119.99(7) 4 .
N3 Ce1 N4 60.93(8) 4 .
N3 Ce1 N4 60.93(8) . .

loop_
_geom_bond_atom_site_label_1
_geom_bond_atom_site_label_2
_geom_bond_distance
_geom_bond_site_symmetry_2
C1 N1 1.340(6) .
C1 C2 1.362(7) .
C1 H1 0.9300 .
C2 C3 1.371(7) .
C2 H2 0.9300 .
C3 C4 1.371(7) .
C3 H3 0.9300 .
C4 C5 1.389(7) .
C4 H4 0.9300 .
C5 N1 1.346(5) .
C5 C6 1.470(6) .
C6 N2 1.348(5) .
C6 C7 1.397(6) .
C7 C8 1.361(5) .
C7 H7 0.9300 .
C8 C7 1.361(5) 4
C8 H8 0.9300 .
C9 O2 1.259(5) .
C9 O1 1.268(5) .
C9 C10 1.515(6) .
C9 Ce2 2.888(5) .
C10 C15 1.375(6) .
C10 C11 1.390(6) .
C11 C12 1.375(7) .
C11 H11 0.9300 .
C12 C13 1.376(7) .
C12 H12 0.9300 .
C13 C14 1.369(7) .
C13 Br1 1.904(5) .
C14 C15 1.381(6) .
C14 H14 0.9300 .
C15 H15 0.9300 .
C16 O4 1.258(5) .
C16 O3 1.263(5) .
C16 C17 1.502(6) .
C17 C22 1.374(6) .
C17 C18 1.386(6) .
C18 C19 1.378(7) .
C18 H18 0.9300 .
C19 C20 1.387(8) .
C19 H19 0.9300 .
C20 C21 1.377(8) .
C20 Br2 1.898(5) .
C21 C22 1.377(7) .
C21 H21 0.9300 .
C22 H22 0.9300 .
C23 O6 1.244(6) .
C23 O5 1.273(5) .
C23 C24 1.514(6) .
C24 C29 1.376(6) .
C24 C25 1.379(6) .
C25 C26 1.384(7) .
C25 H25 0.9300 .
C26 C27 1.377(7) .
C26 H26 0.9300 .
C27 C28 1.362(7) .
C27 Br3 1.906(5) .
C28 C29 1.385(7) .
C28 H28 0.9300 .
C29 H29 0.9300 .
C30 N3 1.341(6) .
C30 C31 1.375(6) .
C30 H30 0.9300 .
C31 C32 1.382(7) .
C31 H31 0.9300 .
C32 C33 1.379(8) .
C32 H32 0.9300 .
C33 C34 1.406(6) .
C33 H33 0.9300 .
C34 N3 1.353(5) .
C34 C35 1.480(6) .
C35 N4 1.349(5) .
C35 C36 1.384(6) .
C36 C37 1.377(6) .
C36 H36 0.9300 .
C37 C36 1.378(6) 4
C37 H37 0.9300 .
N1 Ce2 2.665(4) .
N2 C6 1.348(5) 4
N2 Ce2 2.714(4) .
N3 Ce1 2.663(4) .
N4 C35 1.349(5) 4
N4 Ce1 2.710(4) .
O1 Ce2 2.523(3) .
O2 Ce2 2.596(3) .
O3 Ce2 2.435(3) .
O4 Ce1 2.448(3) .
O5 Ce1 2.472(3) .
OW1 Ce1 2.616(3) .
Ce2 O3 2.435(3) 4
Ce2 O1 2.523(3) 4
Ce2 O2 2.596(3) 4
Ce2 N1 2.665(4) 4
Ce2 C9 2.888(5) 4
Ce1 O4 2.448(3) 4
Ce1 O5 2.472(3) 4
Ce1 OW1 2.616(3) 4
Ce1 N3 2.663(4) 4

loop_
_geom_hbond_atom_site_label_D
_geom_hbond_atom_site_label_H
_geom_hbond_atom_site_label_A
_geom_hbond_distance_DH
_geom_hbond_distance_HA
_geom_hbond_distance_DA
_geom_hbond_angle_DHA
_geom_hbond_site_symmetry_A
C30 H30 O4 0.93 2.64 3.135(5) 114.1 .
C30 H30 OW1 0.93 2.51 3.099(5) 121.3 .
C31 H31 Br3 0.93 2.86 3.390(5) 117.4 8_655
C36 H36 O1 0.93 2.42 3.284(6) 155.5 6_655
C7 H7 O5 0.93 2.45 3.340(5) 159.4 6
C12 H12 O6 0.93 2.54 3.407(6) 156.1 4_554
C1 H1 O3 0.93 2.51 3.048(6) 117.4 4
